data_7243269
loop_
_publ_author_name
'Zhou, Yan'
'Han, Lei'
'Chen, Wen-Jie'

_publ_section_title
;
 Inter-ligand charge-transfer interactions in a photochromic and redox
 active zinc--organic framework
;
_journal_issue 35
_journal_name_full CrystEngComm
_journal_page_first 5982
_journal_page_last 5988
_journal_paper_doi 10.1039/D1CE00689D
_journal_volume 23
_journal_year 2021
_chemical_formula_sum 'C69 H65 N27 O23 Zn4'
_chemical_formula_weight 1901.96
_space_group_IT_number 14
_space_group_name_Hall '-P 2ybc'
_space_group_name_H-M_alt 'P 1 21/c 1'
_symmetry_cell_setting monoclinic
_symmetry_space_group_name_H-M 'P 1 21/c 1'
_atom_sites_solution_hydrogens geom
_atom_sites_solution_primary direct
_atom_sites_solution_secondary difmap
_audit_creation_method SHELXL-97
_audit_update_record
;
2018-05-30 deposited with the CCDC.	2021-07-23 downloaded from the CCDC.
;
_cell_angle_alpha 90.00
_cell_angle_beta 97.01(2)
_cell_angle_gamma 90.00
_cell_formula_units_Z 2
_cell_length_a 13.506(5)
_cell_length_b 17.590(4)
_cell_length_c 18.041(6)
_cell_measurement_reflns_used 1028
_cell_measurement_temperature 293(2)
_cell_measurement_theta_max 15.10
_cell_measurement_theta_min 2.32
_cell_volume 4254(2)
_computing_cell_refinement 'Bruker SMART'
_computing_data_collection 'Bruker SMART'
_computing_data_reduction 'Bruker SAINT'
_computing_molecular_graphics 'Bruker SHELXTL'
_computing_publication_material 'Bruker SHELXTL'
_computing_structure_refinement 'Bruker SHELXTL'
_computing_structure_solution 'Bruker SHELXTL'
_diffrn_ambient_temperature 293(2)
_diffrn_measured_fraction_theta_full 0.995
_diffrn_measured_fraction_theta_max 0.995
_diffrn_measurement_device_type 'CCD area detector'
_diffrn_measurement_method 'phi and omega scans'
_diffrn_radiation_monochromator graphite
_diffrn_radiation_source 'fine-focus sealed tube'
_diffrn_radiation_type MoK\a
_diffrn_radiation_wavelength 0.71073
_diffrn_reflns_av_R_equivalents 0.1101
_diffrn_reflns_av_sigmaI/netI 0.1475
_diffrn_reflns_limit_h_max 14
_diffrn_reflns_limit_h_min -16
_diffrn_reflns_limit_k_max 20
_diffrn_reflns_limit_k_min -19
_diffrn_reflns_limit_l_max 21
_diffrn_reflns_limit_l_min -18
_diffrn_reflns_number 21398
_diffrn_reflns_theta_full 25.00
_diffrn_reflns_theta_max 25.00
_diffrn_reflns_theta_min 2.32
_exptl_absorpt_coefficient_mu 1.201
_exptl_absorpt_correction_T_max 0.8218
_exptl_absorpt_correction_T_min 0.7453
_exptl_absorpt_correction_type multi-scan
_exptl_absorpt_process_details SADABS
_exptl_crystal_colour yellow
_exptl_crystal_density_diffrn 1.485
_exptl_crystal_density_method 'not measured'
_exptl_crystal_description rod
_exptl_crystal_F_000 1944
_exptl_crystal_size_max 0.26
_exptl_crystal_size_mid 0.21
_exptl_crystal_size_min 0.17
_refine_diff_density_max 0.491
_refine_diff_density_min -0.398
_refine_diff_density_rms 0.086
_refine_ls_extinction_method none
_refine_ls_goodness_of_fit_ref 1.023
_refine_ls_hydrogen_treatment constr
_refine_ls_matrix_type full
_refine_ls_number_parameters 583
_refine_ls_number_reflns 7453
_refine_ls_number_restraints 1
_refine_ls_restrained_S_all 1.026
_refine_ls_R_factor_all 0.1743
_refine_ls_R_factor_gt 0.0682
_refine_ls_shift/su_max 0.001
_refine_ls_shift/su_mean 0.000
_refine_ls_structure_factor_coef Fsqd
_refine_ls_weighting_details 'calc w=1/[\s^2^(Fo^2^)+(0.0100P)^2^+2.0000P] where P=(Fo^2^+2Fc^2^)/3'
_refine_ls_weighting_scheme calc
_refine_ls_wR_factor_gt 0.1240
_refine_ls_wR_factor_ref 0.1460
_reflns_number_gt 3254
_reflns_number_total 7453
_reflns_threshold_expression >2sigma(I)
_cod_data_source_file d1ce00689d2.cif
_cod_data_source_block a
_cod_depositor_comments
;
The following automatic conversions were performed:

data item '_exptl_absorpt_correction_type' value 'Multi-scan' was
changed to 'multi-scan' in accordance with the
/home/data/users/saulius/crontab/automatic-downloads/rss-feeds/RSC/lib/dictionaries/cif_core.dic
dictionary named 'cif_core.dic' version 2.4.2 last updated on
2011-04-26.

data item '_symmetry_cell_setting' value 'Monoclinic' was changed to
'monoclinic' in accordance with the
/home/data/users/saulius/crontab/automatic-downloads/rss-feeds/RSC/lib/dictionaries/cif_core.dic
dictionary named 'cif_core.dic' version 2.4.2 last updated on
2011-04-26.

Automatic conversion script
Id: cif_fix_values 7556 2019-12-06 15:28:31Z antanas 

 Adding full bibliography for 7243269.cif.
;
_cod_original_sg_symbol_H-M 'P21/c   '
_cod_database_code 7243269

loop_
_symmetry_equiv_pos_as_xyz
'x, y, z'
'-x, y+1/2, -z+1/2'
'-x, -y, -z'
'x, -y-1/2, z-1/2'

loop_
_atom_site_label
_atom_site_type_symbol
_atom_site_fract_x
_atom_site_fract_y
_atom_site_fract_z
_atom_site_U_iso_or_equiv
_atom_site_adp_type
_atom_site_occupancy
_atom_site_symmetry_multiplicity
_atom_site_calc_flag
_atom_site_refinement_flags
_atom_site_disorder_assembly
_atom_site_disorder_group
Zn1 Zn 0.36523(6) 0.28502(4) 0.24660(4) 0.0582(3) Uani 1 1 d . . .
Zn2 Zn 0.79026(5) 0.27608(4) 0.15879(4) 0.0535(3) Uani 1 1 d . . .
C1 C 0.3005(5) 0.3739(5) 0.1459(5) 0.059(2) Uani 1 1 d . . .
C2 C 0.2746(4) 0.4346(4) 0.0887(4) 0.0492(18) Uani 1 1 d . . .
C3 C 0.2732(4) 0.5096(4) 0.1092(4) 0.0515(18) Uani 1 1 d . . .
H3 H 0.2837 0.5231 0.1594 0.062 Uiso 1 1 calc R . .
C4 C 0.2561(4) 0.5653(4) 0.0549(4) 0.0526(18) Uani 1 1 d . . .
H4 H 0.2550 0.6162 0.0687 0.063 Uiso 1 1 calc R . .
C5 C 0.2407(4) 0.5454(4) -0.0192(4) 0.0487(17) Uani 1 1 d . . .
C6 C 0.2420(4) 0.4700(4) -0.0406(4) 0.0504(18) Uani 1 1 d . . .
H6 H 0.2320 0.4568 -0.0909 0.060 Uiso 1 1 calc R . .
C7 C 0.2584(4) 0.4140(4) 0.0141(4) 0.0553(19) Uani 1 1 d . . .
H7 H 0.2585 0.3630 0.0006 0.066 Uiso 1 1 calc R . .
C8 C 0.2278(5) 0.6048(5) -0.0790(5) 0.0540(19) Uani 1 1 d . . .
C9 C 0.2861(6) 0.3017(4) 0.3835(5) 0.074(2) Uani 1 1 d . . .
H9 H 0.2283 0.2886 0.3527 0.089 Uiso 1 1 calc R . .
C10 C 0.3614(7) 0.3438(5) 0.5043(5) 0.101(3) Uani 1 1 d . . .
H10A H 0.4209 0.3396 0.4803 0.152 Uiso 1 1 calc R . .
H10B H 0.3673 0.3120 0.5478 0.152 Uiso 1 1 calc R . .
H10C H 0.3525 0.3956 0.5186 0.152 Uiso 1 1 calc R . .
C11 C 0.1792(7) 0.3196(5) 0.4800(5) 0.121(4) Uani 1 1 d . . .
H11A H 0.1283 0.3138 0.4383 0.182 Uiso 1 1 calc R . .
H11B H 0.1694 0.3666 0.5051 0.182 Uiso 1 1 calc R . .
H11C H 0.1755 0.2781 0.5141 0.182 Uiso 1 1 calc R . .
C12 C 0.2202(7) 0.1720(4) 0.2007(5) 0.069(2) Uani 1 1 d . . .
H12 H 0.1895 0.2132 0.1749 0.083 Uiso 1 1 calc R . .
C13 C 0.2173(7) 0.0408(5) 0.2321(5) 0.128(4) Uani 1 1 d . . .
H13A H 0.2767 0.0263 0.2113 0.191 Uiso 1 1 calc R . .
H13B H 0.1704 -0.0004 0.2268 0.191 Uiso 1 1 calc R . .
H13C H 0.2339 0.0526 0.2841 0.191 Uiso 1 1 calc R . .
C14 C 0.0765(5) 0.0980(4) 0.1477(4) 0.078(2) Uani 1 1 d . . .
H14A H 0.0564 0.1456 0.1246 0.117 Uiso 1 1 calc R . .
H14B H 0.0278 0.0820 0.1790 0.117 Uiso 1 1 calc R . .
H14C H 0.0819 0.0604 0.1098 0.117 Uiso 1 1 calc R . .
C15 C 0.5749(5) 0.3058(3) 0.1959(3) 0.0421(16) Uani 1 1 d . . .
C16 C 0.5330(4) 0.3345(4) 0.0653(3) 0.0422(16) Uani 1 1 d . . .
C17 C 0.5099(4) 0.3948(3) 0.0078(3) 0.0351(15) Uani 1 1 d . . .
C18 C 0.4903(4) 0.3743(3) -0.0655(3) 0.0413(16) Uani 1 1 d . . .
H18 H 0.4898 0.3232 -0.0785 0.050 Uiso 1 1 calc R . .
C19 C 0.5091(4) 0.4724(3) 0.0280(3) 0.0353(15) Uani 1 1 d . . .
C20 C 0.5295(4) 0.4954(3) 0.1031(3) 0.0322(14) Uani 1 1 d . . .
C21 C 0.5287(4) 0.5709(3) 0.1208(3) 0.0420(16) Uani 1 1 d . . .
H21 H 0.5409 0.5858 0.1705 0.050 Uiso 1 1 calc R . .
C22 C 0.5488(4) 0.4384(4) 0.1641(4) 0.0457(17) Uani 1 1 d . . .
C23 C 1.0080(5) 0.3174(4) 0.2070(4) 0.0477(17) Uani 1 1 d . . .
C24 C 1.0134(4) 0.3401(4) 0.0767(4) 0.0438(16) Uani 1 1 d . . .
C25 C 1.0060(4) 0.3951(3) 0.0142(3) 0.0332(14) Uani 1 1 d . . .
C26 C 0.9992(4) 0.3702(3) -0.0573(3) 0.0431(16) Uani 1 1 d . . .
H26 H 0.9990 0.3183 -0.0671 0.052 Uiso 1 1 calc R . .
C27 C 1.0037(4) 0.4733(3) 0.0299(3) 0.0312(14) Uani 1 1 d . . .
C28 C 1.0084(4) 0.5013(3) 0.1033(3) 0.0336(14) Uani 1 1 d . . .
C29 C 1.0075(4) 0.5778(3) 0.1165(3) 0.0433(16) Uani 1 1 d . . .
H29 H 1.0113 0.5955 0.1653 0.052 Uiso 1 1 calc R . .
C30 C 1.0106(4) 0.4477(3) 0.1668(4) 0.0377(15) Uani 1 1 d . . .
C31 C 0.7042(8) 0.1300(5) 0.1273(4) 0.081(3) Uani 1 1 d . . .
H31 H 0.6462 0.1567 0.1112 0.098 Uiso 1 1 calc R . .
C32 C 0.5963(7) 0.0171(5) 0.1333(6) 0.145(4) Uani 1 1 d . . .
H32A H 0.5676 0.0199 0.1793 0.218 Uiso 1 1 calc R . .
H32B H 0.6050 -0.0353 0.1205 0.218 Uiso 1 1 calc R . .
H32C H 0.5527 0.0414 0.0944 0.218 Uiso 1 1 calc R . .
C33 C 0.7864(6) 0.0112(5) 0.1651(5) 0.109(3) Uani 1 1 d . . .
H33A H 0.8151 -0.0049 0.1216 0.163 Uiso 1 1 calc R . .
H33B H 0.7697 -0.0326 0.1928 0.163 Uiso 1 1 calc R . .
H33C H 0.8337 0.0419 0.1959 0.163 Uiso 1 1 calc R . .
C34 C 0.1967(16) 0.8104(12) 0.0731(9) 0.126(7) Uani 0.50 1 d P . .
H34A H 0.1257 0.8072 0.0603 0.189 Uiso 0.50 1 calc PR . .
H34B H 0.2136 0.7993 0.1252 0.189 Uiso 0.50 1 calc PR . .
H34C H 0.2286 0.7743 0.0439 0.189 Uiso 0.50 1 calc PR . .
C35 C 0.331(2) 0.8768(16) 0.0805(12) 0.221(15) Uani 0.50 1 d PD . .
H35A H 0.3595 0.9256 0.0726 0.332 Uiso 0.50 1 calc PR . .
H35B H 0.3600 0.8393 0.0513 0.332 Uiso 0.50 1 calc PR . .
H35C H 0.3436 0.8637 0.1325 0.332 Uiso 0.50 1 calc PR . .
C36 C 0.186(2) 0.9355(19) 0.0275(12) 0.181(15) Uani 0.50 1 d PD . .
H36 H 0.1198 0.9319 0.0052 0.217 Uiso 0.50 1 calc PR . .
N1 N 0.2771(5) 0.3199(3) 0.4535(4) 0.0744(19) Uani 1 1 d . . .
N2 N 0.1735(4) 0.1071(3) 0.1931(3) 0.0607(16) Uani 1 1 d . . .
N3 N 0.5106(4) 0.2750(3) 0.2371(3) 0.0507(14) Uani 1 1 d . . .
N4 N 0.5654(5) 0.2237(3) 0.2805(3) 0.0614(16) Uani 1 1 d . . .
N5 N 0.6581(4) 0.2231(3) 0.2648(3) 0.0605(16) Uani 1 1 d . . .
N6 N 0.6654(4) 0.2764(3) 0.2102(3) 0.0502(14) Uani 1 1 d . . .
N7 N 0.5503(3) 0.3618(3) 0.1394(3) 0.0421(13) Uani 1 1 d . . .
N8 N 0.6951(6) 0.0562(4) 0.1422(4) 0.082(2) Uani 1 1 d . . .
N9 N 0.9240(4) 0.2802(3) 0.2171(3) 0.0519(14) Uani 1 1 d . . .
N10 N 0.9498(5) 0.2364(3) 0.2773(3) 0.0641(17) Uani 1 1 d . . .
N11 N 1.0452(5) 0.2476(3) 0.2999(3) 0.0684(18) Uani 1 1 d . . .
N12 N 1.0835(4) 0.3000(3) 0.2557(3) 0.0657(17) Uani 1 1 d . . .
N13 N 1.0118(3) 0.3707(3) 0.1478(3) 0.0400(13) Uani 1 1 d . . .
N14 N 0.2272(13) 0.8797(8) 0.0590(6) 0.066(4) Uani 0.50 1 d P . .
O1 O 0.3083(4) 0.3061(3) 0.1246(3) 0.0854(17) Uani 1 1 d . . .
O2 O 0.3199(4) 0.3908(3) 0.2122(3) 0.0774(16) Uani 1 1 d . . .
O3 O 0.2210(4) 0.5855(3) -0.1456(3) 0.0728(15) Uani 1 1 d . . .
O4 O 0.2238(3) 0.6737(3) -0.0606(2) 0.0632(13) Uani 1 1 d . . .
O5 O 0.3656(4) 0.3007(3) 0.3560(3) 0.0676(14) Uani 1 1 d . . .
O6 O 0.3014(4) 0.1845(3) 0.2386(3) 0.0688(15) Uani 1 1 d . . .
O7 O 0.5406(3) 0.2683(2) 0.0528(2) 0.0582(13) Uani 1 1 d . . .
O8 O 0.5652(3) 0.4532(2) 0.2294(2) 0.0585(13) Uani 1 1 d . . .
O9 O 0.7832(4) 0.1655(3) 0.1333(3) 0.0744(16) Uani 1 1 d . . .
O10 O 1.0124(3) 0.4667(2) 0.2304(2) 0.0582(13) Uani 1 1 d . . .
O11 O 1.0199(3) 0.2723(2) 0.0675(2) 0.0591(12) Uani 1 1 d . . .
O12 O 0.2309(14) 0.9953(7) 0.0258(8) 0.134(7) Uani 0.50 1 d P . .

loop_
_atom_site_aniso_label
_atom_site_aniso_U_11
_atom_site_aniso_U_22
_atom_site_aniso_U_33
_atom_site_aniso_U_23
_atom_site_aniso_U_13
_atom_site_aniso_U_12
Zn1 0.0608(6) 0.0575(6) 0.0580(6) 0.0145(4) 0.0138(4) 0.0046(5)
Zn2 0.0526(5) 0.0472(5) 0.0616(6) 0.0146(4) 0.0109(4) -0.0010(4)
C1 0.045(5) 0.066(6) 0.068(6) 0.023(5) 0.010(4) 0.011(4)
C2 0.033(4) 0.056(5) 0.059(5) 0.016(4) 0.010(4) 0.000(3)
C3 0.048(4) 0.061(5) 0.047(4) 0.009(4) 0.011(3) -0.002(4)
C4 0.037(4) 0.048(5) 0.074(6) 0.011(4) 0.009(4) -0.005(3)
C5 0.032(4) 0.054(5) 0.060(5) 0.014(4) 0.005(4) -0.005(3)
C6 0.042(4) 0.053(5) 0.056(5) 0.011(4) 0.005(3) -0.002(3)
C7 0.037(4) 0.047(5) 0.082(6) 0.010(4) 0.005(4) -0.002(3)
C8 0.034(4) 0.065(6) 0.063(6) 0.015(5) 0.004(4) -0.007(4)
C9 0.053(5) 0.081(6) 0.087(7) 0.003(5) -0.002(5) -0.007(5)
C10 0.110(8) 0.105(7) 0.085(7) -0.001(6) -0.004(6) 0.013(6)
C11 0.101(8) 0.166(10) 0.109(8) -0.041(7) 0.061(6) -0.031(7)
C12 0.070(6) 0.051(6) 0.092(7) 0.019(5) 0.036(5) 0.004(5)
C13 0.141(9) 0.073(7) 0.152(9) 0.051(6) -0.050(7) -0.020(6)
C14 0.067(6) 0.075(6) 0.089(6) 0.007(5) 0.002(5) -0.008(4)
C15 0.045(4) 0.035(4) 0.047(4) 0.002(3) 0.010(4) 0.001(3)
C16 0.035(4) 0.049(5) 0.043(4) 0.001(4) 0.006(3) -0.006(3)
C17 0.040(4) 0.031(4) 0.035(4) -0.002(3) 0.008(3) -0.006(3)
C18 0.051(4) 0.026(4) 0.047(4) -0.006(3) 0.008(3) 0.000(3)
C19 0.032(4) 0.039(4) 0.036(4) -0.001(3) 0.011(3) -0.007(3)
C20 0.029(3) 0.036(4) 0.032(4) -0.002(3) 0.007(3) -0.005(3)
C21 0.052(4) 0.039(4) 0.035(4) -0.011(3) 0.006(3) 0.001(3)
C22 0.042(4) 0.039(4) 0.056(5) -0.004(4) 0.006(4) -0.007(3)
C23 0.056(5) 0.045(4) 0.041(4) 0.001(3) 0.002(4) 0.007(4)
C24 0.044(4) 0.037(4) 0.052(5) 0.004(4) 0.016(3) 0.000(3)
C25 0.033(4) 0.029(4) 0.039(4) 0.002(3) 0.008(3) 0.002(3)
C26 0.058(5) 0.027(4) 0.046(4) -0.003(3) 0.015(4) 0.003(3)
C27 0.028(3) 0.029(4) 0.036(4) -0.001(3) 0.003(3) 0.001(3)
C28 0.036(4) 0.030(4) 0.035(4) 0.000(3) 0.007(3) 0.000(3)
C29 0.051(4) 0.040(4) 0.041(4) -0.010(3) 0.014(3) 0.002(3)
C30 0.034(4) 0.040(4) 0.038(4) 0.007(3) 0.003(3) -0.006(3)
C31 0.112(8) 0.052(6) 0.080(6) 0.003(5) 0.012(6) 0.011(5)
C32 0.125(9) 0.109(9) 0.199(12) -0.029(8) 0.008(8) -0.055(7)
C33 0.104(7) 0.079(7) 0.138(9) 0.027(6) -0.009(6) 0.024(6)
C34 0.20(2) 0.128(19) 0.054(12) 0.002(12) 0.011(13) -0.038(16)
C35 0.33(5) 0.29(4) 0.055(16) -0.017(19) 0.06(2) -0.03(4)
C36 0.32(4) 0.18(3) 0.049(14) -0.033(19) 0.05(2) 0.14(3)
N1 0.089(6) 0.073(5) 0.065(5) -0.011(4) 0.029(5) -0.007(4)
N2 0.065(4) 0.052(4) 0.063(4) 0.021(3) 0.003(3) -0.005(3)
N3 0.052(4) 0.051(4) 0.051(4) 0.010(3) 0.012(3) 0.001(3)
N4 0.063(4) 0.062(4) 0.060(4) 0.018(3) 0.011(3) 0.004(4)
N5 0.060(4) 0.056(4) 0.065(4) 0.017(3) 0.007(3) 0.006(3)
N6 0.051(4) 0.049(4) 0.050(3) 0.018(3) 0.005(3) 0.003(3)
N7 0.046(3) 0.036(3) 0.043(3) 0.012(3) 0.002(3) 0.001(3)
N8 0.103(6) 0.059(5) 0.086(5) -0.002(4) 0.015(4) -0.006(5)
N9 0.056(4) 0.044(3) 0.056(4) 0.021(3) 0.007(3) 0.001(3)
N10 0.067(5) 0.064(4) 0.062(4) 0.030(3) 0.011(4) 0.000(3)
N11 0.077(5) 0.067(4) 0.059(4) 0.031(3) 0.001(4) 0.005(4)
N12 0.064(4) 0.070(4) 0.060(4) 0.024(3) -0.006(4) -0.003(3)
N13 0.052(3) 0.030(3) 0.039(3) 0.010(3) 0.007(3) 0.001(2)
N14 0.138(14) 0.038(8) 0.018(7) -0.007(6) -0.004(8) -0.004(9)
O1 0.112(5) 0.055(4) 0.086(4) 0.023(3) -0.001(3) 0.004(3)
O2 0.100(4) 0.069(4) 0.064(4) 0.020(3) 0.014(3) 0.022(3)
O3 0.091(4) 0.061(3) 0.065(4) 0.018(3) 0.005(3) 0.005(3)
O4 0.077(4) 0.047(3) 0.065(3) 0.011(3) 0.006(3) -0.002(3)
O5 0.062(3) 0.083(4) 0.058(3) 0.014(3) 0.011(3) 0.011(3)
O6 0.066(4) 0.063(3) 0.077(4) 0.024(3) 0.007(3) -0.007(3)
O7 0.088(4) 0.027(3) 0.058(3) -0.001(2) 0.003(3) -0.001(2)
O8 0.085(4) 0.050(3) 0.039(3) -0.001(2) 0.004(3) -0.002(2)
O9 0.072(4) 0.058(4) 0.096(4) 0.000(3) 0.022(3) -0.014(3)
O10 0.093(4) 0.046(3) 0.034(3) 0.003(2) 0.004(3) 0.000(2)
O11 0.091(4) 0.031(3) 0.057(3) 0.005(2) 0.019(3) 0.007(3)
O12 0.258(18) 0.054(9) 0.098(11) -0.001(8) 0.058(10) -0.026(10)

loop_
_atom_type_symbol
_atom_type_description
_atom_type_scat_dispersion_real
_atom_type_scat_dispersion_imag
_atom_type_scat_source
C C 0.0033 0.0016 'International Tables Vol C Tables 4.2.6.8 and 6.1.1.4'
H H 0.0000 0.0000 'International Tables Vol C Tables 4.2.6.8 and 6.1.1.4'
N N 0.0061 0.0033 'International Tables Vol C Tables 4.2.6.8 and 6.1.1.4'
O O 0.0106 0.0060 'International Tables Vol C Tables 4.2.6.8 and 6.1.1.4'
Zn Zn 0.2839 1.4301 'International Tables Vol C Tables 4.2.6.8 and 6.1.1.4'

loop_
_geom_angle_atom_site_label_1
_geom_angle_atom_site_label_2
_geom_angle_atom_site_label_3
_geom_angle
_geom_angle_site_symmetry_1
_geom_angle_site_symmetry_3
_geom_angle_publ_flag
O6 Zn1 O5 98.3(2) . . ?
O6 Zn1 N3 110.0(2) . . ?
O5 Zn1 N3 102.3(2) . . ?
O6 Zn1 O2 133.5(2) . . ?
O5 Zn1 O2 98.1(2) . . ?
N3 Zn1 O2 108.5(2) . . ?
O6 Zn1 O1 89.0(2) . . ?
O5 Zn1 O1 153.8(2) . . ?
N3 Zn1 O1 98.7(2) . . ?
O2 Zn1 O1 60.04(19) . . ?
O6 Zn1 C1 113.7(3) . . ?
O5 Zn1 C1 126.8(3) . . ?
N3 Zn1 C1 104.8(2) . . ?
O2 Zn1 C1 29.6(2) . . ?
O1 Zn1 C1 30.4(2) . . ?
O4 Zn2 N9 116.3(2) 3_665 . ?
O4 Zn2 O9 103.5(2) 3_665 . ?
N9 Zn2 O9 99.9(2) . . ?
O4 Zn2 N6 114.7(2) 3_665 . ?
N9 Zn2 N6 121.0(2) . . ?
O9 Zn2 N6 95.1(2) . . ?
O4 Zn2 O3 57.87(17) 3_665 3_665 ?
N9 Zn2 O3 93.28(19) . 3_665 ?
O9 Zn2 O3 160.9(2) . 3_665 ?
N6 Zn2 O3 89.79(19) . 3_665 ?
O4 Zn2 C8 29.1(2) 3_665 3_665 ?
N9 Zn2 C8 106.9(2) . 3_665 ?
O9 Zn2 C8 132.4(3) . 3_665 ?
N6 Zn2 C8 103.3(2) . 3_665 ?
O3 Zn2 C8 28.77(18) 3_665 3_665 ?
O2 C1 O1 120.6(7) . . ?
O2 C1 C2 120.1(8) . . ?
O1 C1 C2 119.1(8) . . ?
O2 C1 Zn1 54.8(4) . . ?
O1 C1 Zn1 65.9(4) . . ?
C2 C1 Zn1 171.5(6) . . ?
C3 C2 C7 120.4(6) . . ?
C3 C2 C1 120.8(7) . . ?
C7 C2 C1 118.6(7) . . ?
C2 C3 C4 119.8(6) . . ?
C2 C3 H3 120.1 . . ?
C4 C3 H3 120.1 . . ?
C5 C4 C3 120.0(6) . . ?
C5 C4 H4 120.0 . . ?
C3 C4 H4 120.0 . . ?
C4 C5 C6 120.7(6) . . ?
C4 C5 C8 121.0(7) . . ?
C6 C5 C8 118.2(7) . . ?
C5 C6 C7 119.1(6) . . ?
C5 C6 H6 120.4 . . ?
C7 C6 H6 120.4 . . ?
C2 C7 C6 119.8(6) . . ?
C2 C7 H7 120.1 . . ?
C6 C7 H7 120.1 . . ?
O3 C8 O4 121.2(7) . . ?
O3 C8 C5 119.7(7) . . ?
O4 C8 C5 119.1(7) . . ?
O3 C8 Zn2 71.7(4) . 3_665 ?
O4 C8 Zn2 49.5(3) . 3_665 ?
C5 C8 Zn2 168.6(6) . 3_665 ?
O5 C9 N1 124.9(8) . . ?
O5 C9 H9 117.6 . . ?
N1 C9 H9 117.6 . . ?
N1 C10 H10A 109.5 . . ?
N1 C10 H10B 109.5 . . ?
H10A C10 H10B 109.5 . . ?
N1 C10 H10C 109.5 . . ?
H10A C10 H10C 109.5 . . ?
H10B C10 H10C 109.5 . . ?
N1 C11 H11A 109.5 . . ?
N1 C11 H11B 109.5 . . ?
H11A C11 H11B 109.5 . . ?
N1 C11 H11C 109.5 . . ?
H11A C11 H11C 109.5 . . ?
H11B C11 H11C 109.5 . . ?
O6 C12 N2 126.7(8) . . ?
O6 C12 H12 116.7 . . ?
N2 C12 H12 116.7 . . ?
N2 C13 H13A 109.5 . . ?
N2 C13 H13B 109.5 . . ?
H13A C13 H13B 109.5 . . ?
N2 C13 H13C 109.5 . . ?
H13A C13 H13C 109.5 . . ?
H13B C13 H13C 109.5 . . ?
N2 C14 H14A 109.5 . . ?
N2 C14 H14B 109.5 . . ?
H14A C14 H14B 109.5 . . ?
N2 C14 H14C 109.5 . . ?
H14A C14 H14C 109.5 . . ?
H14B C14 H14C 109.5 . . ?
N6 C15 N3 112.5(6) . . ?
N6 C15 N7 122.5(6) . . ?
N3 C15 N7 124.9(6) . . ?
O7 C16 N7 120.2(6) . . ?
O7 C16 C17 125.3(6) . . ?
N7 C16 C17 114.4(6) . . ?
C18 C17 C19 119.9(5) . . ?
C18 C17 C16 119.1(5) . . ?
C19 C17 C16 121.0(5) . . ?
C17 C18 C21 120.7(5) . 3_665 ?
C17 C18 H18 119.7 . . ?
C21 C18 H18 119.7 3_665 . ?
C19 C19 C20 119.3(7) 3_665 . ?
C19 C19 C17 119.4(7) 3_665 . ?
C20 C19 C17 121.3(5) . . ?
C21 C20 C19 119.8(5) . . ?
C21 C20 C22 119.2(5) . . ?
C19 C20 C22 120.9(5) . . ?
C20 C21 C18 120.9(5) . 3_665 ?
C20 C21 H21 119.6 . . ?
C18 C21 H21 119.6 3_665 . ?
O8 C22 N7 120.4(6) . . ?
O8 C22 C20 125.1(6) . . ?
N7 C22 C20 114.5(6) . . ?
N12 C23 N9 113.6(6) . . ?
N12 C23 N13 124.4(6) . . ?
N9 C23 N13 122.0(6) . . ?
O11 C24 N13 121.2(6) . . ?
O11 C24 C25 122.6(6) . . ?
N13 C24 C25 116.2(6) . . ?
C26 C25 C27 120.4(5) . . ?
C26 C25 C24 120.3(5) . . ?
C27 C25 C24 119.2(5) . . ?
C25 C26 C29 120.4(5) . 3_765 ?
C25 C26 H26 119.8 . . ?
C29 C26 H26 119.8 3_765 . ?
C25 C27 C28 122.1(5) . . ?
C25 C27 C27 119.7(6) . 3_765 ?
C28 C27 C27 118.2(6) . 3_765 ?
C29 C28 C27 120.5(5) . . ?
C29 C28 C30 119.5(5) . . ?
C27 C28 C30 120.0(5) . . ?
C28 C29 C26 120.8(5) . 3_765 ?
C28 C29 H29 119.6 . . ?
C26 C29 H29 119.6 3_765 . ?
O10 C30 N13 120.5(5) . . ?
O10 C30 C28 124.2(6) . . ?
N13 C30 C28 115.2(5) . . ?
O9 C31 N8 125.2(8) . . ?
O9 C31 H31 117.4 . . ?
N8 C31 H31 117.4 . . ?
N8 C32 H32A 109.5 . . ?
N8 C32 H32B 109.5 . . ?
H32A C32 H32B 109.5 . . ?
N8 C32 H32C 109.5 . . ?
H32A C32 H32C 109.5 . . ?
H32B C32 H32C 109.5 . . ?
N8 C33 H33A 109.5 . . ?
N8 C33 H33B 109.5 . . ?
H33A C33 H33B 109.5 . . ?
N8 C33 H33C 109.5 . . ?
H33A C33 H33C 109.5 . . ?
H33B C33 H33C 109.5 . . ?
N14 C34 H34A 109.5 . . ?
N14 C34 H34B 109.5 . . ?
H34A C34 H34B 109.5 . . ?
N14 C34 H34C 109.5 . . ?
H34A C34 H34C 109.5 . . ?
H34B C34 H34C 109.5 . . ?
N14 C35 H35A 109.5 . . ?
N14 C35 H35B 109.5 . . ?
H35A C35 H35B 109.5 . . ?
N14 C35 H35C 109.5 . . ?
H35A C35 H35C 109.5 . . ?
H35B C35 H35C 109.5 . . ?
O12 C36 N14 120(3) . . ?
O12 C36 H36 120.2 . . ?
N14 C36 H36 120.2 . . ?
C9 N1 C10 121.5(7) . . ?
C9 N1 C11 120.3(8) . . ?
C10 N1 C11 118.1(7) . . ?
C12 N2 C13 119.3(7) . . ?
C12 N2 C14 122.9(7) . . ?
C13 N2 C14 117.8(6) . . ?
C15 N3 N4 104.4(5) . . ?
C15 N3 Zn1 136.8(5) . . ?
N4 N3 Zn1 118.8(4) . . ?
N5 N4 N3 110.3(5) . . ?
N4 N5 N6 107.6(5) . . ?
C15 N6 N5 105.1(5) . . ?
C15 N6 Zn2 135.5(5) . . ?
N5 N6 Zn2 117.7(4) . . ?
C16 N7 C22 127.8(5) . . ?
C16 N7 C15 116.0(5) . . ?
C22 N7 C15 116.2(5) . . ?
C31 N8 C33 118.8(8) . . ?
C31 N8 C32 122.0(8) . . ?
C33 N8 C32 119.1(7) . . ?
C23 N9 N10 104.5(5) . . ?
C23 N9 Zn2 132.7(4) . . ?
N10 N9 Zn2 122.6(4) . . ?
N11 N10 N9 108.1(5) . . ?
N10 N11 N12 110.5(5) . . ?
C23 N12 N11 103.4(6) . . ?
C24 N13 C30 127.1(5) . . ?
C24 N13 C23 116.2(5) . . ?
C30 N13 C23 116.8(5) . . ?
C36 N14 C34 133(3) . . ?
C36 N14 C35 123(2) . . ?
C34 N14 C35 103.7(19) . . ?
C1 O1 Zn1 83.7(5) . . ?
C1 O2 Zn1 95.5(5) . . ?
C8 O3 Zn2 79.5(4) . 3_665 ?
C8 O4 Zn2 101.4(4) . 3_665 ?
C9 O5 Zn1 120.2(5) . . ?
C12 O6 Zn1 123.4(5) . . ?
C31 O9 Zn2 122.1(5) . . ?

loop_
_geom_bond_atom_site_label_1
_geom_bond_atom_site_label_2
_geom_bond_distance
_geom_bond_site_symmetry_2
_geom_bond_publ_flag
Zn1 O6 1.965(5) . ?
Zn1 O5 1.992(5) . ?
Zn1 N3 2.000(5) . ?
Zn1 O2 2.032(5) . ?
Zn1 O1 2.272(5) . ?
Zn1 C1 2.474(7) . ?
Zn2 O4 1.968(4) 3_665 ?
Zn2 N9 1.978(5) . ?
Zn2 O9 1.999(5) . ?
Zn2 N6 2.021(5) . ?
Zn2 O3 2.450(5) 3_665 ?
Zn2 C8 2.537(7) 3_665 ?
C1 O2 1.229(8) . ?
C1 O1 1.261(8) . ?
C1 C2 1.495(9) . ?
C2 C3 1.372(8) . ?
C2 C7 1.385(9) . ?
C3 C4 1.384(8) . ?
C3 H3 0.9300 . ?
C4 C5 1.373(8) . ?
C4 H4 0.9300 . ?
C5 C6 1.383(8) . ?
C5 C8 1.497(9) . ?
C6 C7 1.392(8) . ?
C6 H6 0.9300 . ?
C7 H7 0.9300 . ?
C8 O3 1.242(8) . ?
C8 O4 1.259(8) . ?
C8 Zn2 2.537(7) 3_665 ?
C9 O5 1.237(8) . ?
C9 N1 1.322(9) . ?
C9 H9 0.9300 . ?
C10 N1 1.435(9) . ?
C10 H10A 0.9600 . ?
C10 H10B 0.9600 . ?
C10 H10C 0.9600 . ?
C11 N1 1.460(9) . ?
C11 H11A 0.9600 . ?
C11 H11B 0.9600 . ?
C11 H11C 0.9600 . ?
C12 O6 1.239(8) . ?
C12 N2 1.304(8) . ?
C12 H12 0.9300 . ?
C13 N2 1.451(8) . ?
C13 H13A 0.9600 . ?
C13 H13B 0.9600 . ?
C13 H13C 0.9600 . ?
C14 N2 1.466(8) . ?
C14 H14A 0.9600 . ?
C14 H14B 0.9600 . ?
C14 H14C 0.9600 . ?
C15 N6 1.324(7) . ?
C15 N3 1.326(7) . ?
C15 N7 1.427(7) . ?
C16 O7 1.192(6) . ?
C16 N7 1.411(7) . ?
C16 C17 1.490(8) . ?
C17 C18 1.365(7) . ?
C17 C19 1.412(7) . ?
C18 C21 1.388(7) 3_665 ?
C18 H18 0.9300 . ?
C19 C19 1.402(10) 3_665 ?
C19 C20 1.409(7) . ?
C20 C21 1.367(7) . ?
C20 C22 1.488(8) . ?
C21 C18 1.388(7) 3_665 ?
C21 H21 0.9300 . ?
C22 O8 1.199(7) . ?
C22 N7 1.421(7) . ?
C23 N12 1.299(7) . ?
C23 N9 1.341(7) . ?
C23 N13 1.427(7) . ?
C24 O11 1.209(6) . ?
C24 N13 1.393(7) . ?
C24 C25 1.480(8) . ?
C25 C26 1.355(7) . ?
C25 C27 1.406(7) . ?
C26 C29 1.401(7) 3_765 ?
C26 H26 0.9300 . ?
C27 C28 1.407(7) . ?
C27 C27 1.424(10) 3_765 ?
C28 C29 1.367(7) . ?
C28 C30 1.480(7) . ?
C29 C26 1.401(7) 3_765 ?
C29 H29 0.9300 . ?
C30 O10 1.193(6) . ?
C30 N13 1.398(7) . ?
C31 O9 1.230(9) . ?
C31 N8 1.334(9) . ?
C31 H31 0.9300 . ?
C32 N8 1.492(9) . ?
C32 H32A 0.9600 . ?
C32 H32B 0.9600 . ?
C32 H32C 0.9600 . ?
C33 N8 1.481(9) . ?
C33 H33A 0.9600 . ?
C33 H33B 0.9600 . ?
C33 H33C 0.9600 . ?
C34 N14 1.32(2) . ?
C34 H34A 0.9600 . ?
C34 H34B 0.9600 . ?
C34 H34C 0.9600 . ?
C35 N14 1.41(3) . ?
C35 H35A 0.9600 . ?
C35 H35B 0.9600 . ?
C35 H35C 0.9600 . ?
C36 O12 1.22(4) . ?
C36 N14 1.24(2) . ?
C36 H36 0.9300 . ?
N3 N4 1.354(6) . ?
N4 N5 1.317(6) . ?
N5 N6 1.372(6) . ?
N9 N10 1.343(6) . ?
N10 N11 1.317(7) . ?
N11 N12 1.361(7) . ?
O3 Zn2 2.450(5) 3_665 ?
O4 Zn2 1.968(4) 3_665 ?

loop_
_geom_torsion_atom_site_label_1
_geom_torsion_atom_site_label_2
_geom_torsion_atom_site_label_3
_geom_torsion_atom_site_label_4
_geom_torsion
_geom_torsion_site_symmetry_1
_geom_torsion_site_symmetry_2
_geom_torsion_site_symmetry_3
_geom_torsion_site_symmetry_4
_geom_torsion_publ_flag
O6 Zn1 C1 O2 138.4(4) . . . . ?
O5 Zn1 C1 O2 16.7(6) . . . . ?
N3 Zn1 C1 O2 -101.5(5) . . . . ?
O1 Zn1 C1 O2 176.6(7) . . . . ?
O6 Zn1 C1 O1 -38.2(5) . . . . ?
O5 Zn1 C1 O1 -159.9(4) . . . . ?
N3 Zn1 C1 O1 82.0(4) . . . . ?
O2 Zn1 C1 O1 -176.6(7) . . . . ?
O6 Zn1 C1 C2 -166(4) . . . . ?
O5 Zn1 C1 C2 72(4) . . . . ?
N3 Zn1 C1 C2 -46(4) . . . . ?
O2 Zn1 C1 C2 56(4) . . . . ?
O1 Zn1 C1 C2 -128(4) . . . . ?
O2 C1 C2 C3 0.8(10) . . . . ?
O1 C1 C2 C3 -174.9(6) . . . . ?
Zn1 C1 C2 C3 -50(4) . . . . ?
O2 C1 C2 C7 176.6(7) . . . . ?
O1 C1 C2 C7 1.0(9) . . . . ?
Zn1 C1 C2 C7 125(4) . . . . ?
C7 C2 C3 C4 -0.4(9) . . . . ?
C1 C2 C3 C4 175.4(5) . . . . ?
C2 C3 C4 C5 -0.1(9) . . . . ?
C3 C4 C5 C6 0.1(9) . . . . ?
C3 C4 C5 C8 -176.5(5) . . . . ?
C4 C5 C6 C7 0.4(9) . . . . ?
C8 C5 C6 C7 177.1(5) . . . . ?
C3 C2 C7 C6 0.9(9) . . . . ?
C1 C2 C7 C6 -174.9(5) . . . . ?
C5 C6 C7 C2 -0.9(9) . . . . ?
C4 C5 C8 O3 175.0(6) . . . . ?
C6 C5 C8 O3 -1.6(9) . . . . ?
C4 C5 C8 O4 -5.3(9) . . . . ?
C6 C5 C8 O4 178.1(6) . . . . ?
C4 C5 C8 Zn2 -1(3) . . . 3_665 ?
C6 C5 C8 Zn2 -177.7(19) . . . 3_665 ?
O7 C16 C17 C18 3.6(9) . . . . ?
N7 C16 C17 C18 -179.0(5) . . . . ?
O7 C16 C17 C19 -175.6(6) . . . . ?
N7 C16 C17 C19 1.8(8) . . . . ?
C19 C17 C18 C21 1.1(9) . . . 3_665 ?
C16 C17 C18 C21 -178.1(5) . . . 3_665 ?
C18 C17 C19 C19 -1.7(10) . . . 3_665 ?
C16 C17 C19 C19 177.5(6) . . . 3_665 ?
C18 C17 C19 C20 -179.6(5) . . . . ?
C16 C17 C19 C20 -0.4(8) . . . . ?
C19 C19 C20 C21 1.8(9) 3_665 . . . ?
C17 C19 C20 C21 179.7(5) . . . . ?
C19 C19 C20 C22 179.7(6) 3_665 . . . ?
C17 C19 C20 C22 -2.3(8) . . . . ?
C19 C20 C21 C18 -1.2(9) . . . 3_665 ?
C22 C20 C21 C18 -179.2(5) . . . 3_665 ?
C21 C20 C22 O8 -0.8(9) . . . . ?
C19 C20 C22 O8 -178.8(6) . . . . ?
C21 C20 C22 N7 -178.6(5) . . . . ?
C19 C20 C22 N7 3.4(8) . . . . ?
O11 C24 C25 C26 4.6(9) . . . . ?
N13 C24 C25 C26 -174.9(5) . . . . ?
O11 C24 C25 C27 -176.8(5) . . . . ?
N13 C24 C25 C27 3.7(8) . . . . ?
C27 C25 C26 C29 1.7(9) . . . 3_765 ?
C24 C25 C26 C29 -179.7(5) . . . 3_765 ?
C26 C25 C27 C28 178.6(5) . . . . ?
C24 C25 C27 C28 0.1(8) . . . . ?
C26 C25 C27 C27 -1.3(10) . . . 3_765 ?
C24 C25 C27 C27 -179.9(6) . . . 3_765 ?
C25 C27 C28 C29 179.1(5) . . . . ?
C27 C27 C28 C29 -1.0(9) 3_765 . . . ?
C25 C27 C28 C30 -3.2(8) . . . . ?
C27 C27 C28 C30 176.7(6) 3_765 . . . ?
C27 C28 C29 C26 0.6(9) . . . 3_765 ?
C30 C28 C29 C26 -177.1(5) . . . 3_765 ?
C29 C28 C30 O10 -0.6(9) . . . . ?
C27 C28 C30 O10 -178.3(6) . . . . ?
C29 C28 C30 N13 -179.8(5) . . . . ?
C27 C28 C30 N13 2.5(8) . . . . ?
O5 C9 N1 C10 2.5(12) . . . . ?
O5 C9 N1 C11 179.7(7) . . . . ?
O6 C12 N2 C13 0.4(12) . . . . ?
O6 C12 N2 C14 178.9(7) . . . . ?
N6 C15 N3 N4 0.7(7) . . . . ?
N7 C15 N3 N4 177.8(5) . . . . ?
N6 C15 N3 Zn1 -177.7(4) . . . . ?
N7 C15 N3 Zn1 -0.5(10) . . . . ?
O6 Zn1 N3 C15 127.2(6) . . . . ?
O5 Zn1 N3 C15 -129.1(6) . . . . ?
O2 Zn1 N3 C15 -26.1(7) . . . . ?
O1 Zn1 N3 C15 35.1(6) . . . . ?
C1 Zn1 N3 C15 4.6(7) . . . . ?
O6 Zn1 N3 N4 -51.0(5) . . . . ?
O5 Zn1 N3 N4 52.7(5) . . . . ?
O2 Zn1 N3 N4 155.7(4) . . . . ?
O1 Zn1 N3 N4 -143.1(4) . . . . ?
C1 Zn1 N3 N4 -173.6(5) . . . . ?
C15 N3 N4 N5 -1.0(7) . . . . ?
Zn1 N3 N4 N5 177.7(4) . . . . ?
N3 N4 N5 N6 1.0(7) . . . . ?
N3 C15 N6 N5 -0.1(7) . . . . ?
N7 C15 N6 N5 -177.3(5) . . . . ?
N3 C15 N6 Zn2 164.3(5) . . . . ?
N7 C15 N6 Zn2 -12.9(9) . . . . ?
N4 N5 N6 C15 -0.5(7) . . . . ?
N4 N5 N6 Zn2 -168.3(4) . . . . ?
O4 Zn2 N6 C15 -4.0(7) 3_665 . . . ?
N9 Zn2 N6 C15 143.8(6) . . . . ?
O9 Zn2 N6 C15 -111.4(6) . . . . ?
O3 Zn2 N6 C15 50.1(6) 3_665 . . . ?
C8 Zn2 N6 C15 24.4(7) 3_665 . . . ?
O4 Zn2 N6 N5 159.0(4) 3_665 . . . ?
N9 Zn2 N6 N5 -53.2(5) . . . . ?
O9 Zn2 N6 N5 51.6(5) . . . . ?
O3 Zn2 N6 N5 -146.9(4) 3_665 . . . ?
C8 Zn2 N6 N5 -172.5(4) 3_665 . . . ?
O7 C16 N7 C22 177.1(6) . . . . ?
C17 C16 N7 C22 -0.5(8) . . . . ?
O7 C16 N7 C15 -1.0(8) . . . . ?
C17 C16 N7 C15 -178.7(5) . . . . ?
O8 C22 N7 C16 -179.9(6) . . . . ?
C20 C22 N7 C16 -2.0(8) . . . . ?
O8 C22 N7 C15 -1.8(9) . . . . ?
C20 C22 N7 C15 176.1(5) . . . . ?
N6 C15 N7 C16 79.2(7) . . . . ?
N3 C15 N7 C16 -97.6(7) . . . . ?
N6 C15 N7 C22 -99.1(7) . . . . ?
N3 C15 N7 C22 84.0(7) . . . . ?
O9 C31 N8 C33 -2.4(12) . . . . ?
O9 C31 N8 C32 -179.8(8) . . . . ?
N12 C23 N9 N10 0.3(8) . . . . ?
N13 C23 N9 N10 -179.8(6) . . . . ?
N12 C23 N9 Zn2 -174.7(5) . . . . ?
N13 C23 N9 Zn2 5.1(10) . . . . ?
O4 Zn2 N9 C23 7.9(7) 3_665 . . . ?
O9 Zn2 N9 C23 118.4(6) . . . . ?
N6 Zn2 N9 C23 -139.4(6) . . . . ?
O3 Zn2 N9 C23 -47.7(6) 3_665 . . . ?
C8 Zn2 N9 C23 -21.8(7) 3_665 . . . ?
O4 Zn2 N9 N10 -166.5(5) 3_665 . . . ?
O9 Zn2 N9 N10 -55.9(5) . . . . ?
N6 Zn2 N9 N10 46.3(6) . . . . ?
O3 Zn2 N9 N10 138.0(5) 3_665 . . . ?
C8 Zn2 N9 N10 163.8(5) 3_665 . . . ?
C23 N9 N10 N11 -0.8(7) . . . . ?
Zn2 N9 N10 N11 174.9(4) . . . . ?
N9 N10 N11 N12 1.0(8) . . . . ?
N9 C23 N12 N11 0.3(8) . . . . ?
N13 C23 N12 N11 -179.6(6) . . . . ?
N10 N11 N12 C23 -0.8(8) . . . . ?
O11 C24 N13 C30 175.8(6) . . . . ?
C25 C24 N13 C30 -4.7(9) . . . . ?
O11 C24 N13 C23 -6.1(9) . . . . ?
C25 C24 N13 C23 173.4(5) . . . . ?
O10 C30 N13 C24 -177.6(6) . . . . ?
C28 C30 N13 C24 1.7(8) . . . . ?
O10 C30 N13 C23 4.3(8) . . . . ?
C28 C30 N13 C23 -176.4(5) . . . . ?
N12 C23 N13 C24 104.3(7) . . . . ?
N9 C23 N13 C24 -75.6(8) . . . . ?
N12 C23 N13 C30 -77.4(8) . . . . ?
N9 C23 N13 C30 102.7(7) . . . . ?
O12 C36 N14 C34 175.8(18) . . . . ?
O12 C36 N14 C35 -13(3) . . . . ?
O2 C1 O1 Zn1 -3.3(7) . . . . ?
C2 C1 O1 Zn1 172.4(6) . . . . ?
O6 Zn1 O1 C1 145.5(4) . . . . ?
O5 Zn1 O1 C1 38.6(7) . . . . ?
N3 Zn1 O1 C1 -104.4(4) . . . . ?
O2 Zn1 O1 C1 2.0(4) . . . . ?
O1 C1 O2 Zn1 3.7(8) . . . . ?
C2 C1 O2 Zn1 -171.9(5) . . . . ?
O6 Zn1 O2 C1 -56.9(6) . . . . ?
O5 Zn1 O2 C1 -166.6(5) . . . . ?
N3 Zn1 O2 C1 87.5(5) . . . . ?
O1 Zn1 O2 C1 -2.0(4) . . . . ?
O4 C8 O3 Zn2 1.1(6) . . . 3_665 ?
C5 C8 O3 Zn2 -179.2(6) . . . 3_665 ?
O3 C8 O4 Zn2 -1.4(7) . . . 3_665 ?
C5 C8 O4 Zn2 178.9(5) . . . 3_665 ?
N1 C9 O5 Zn1 -172.1(6) . . . . ?
O6 Zn1 O5 C9 -60.2(5) . . . . ?
N3 Zn1 O5 C9 -172.8(5) . . . . ?
O2 Zn1 O5 C9 76.1(5) . . . . ?
O1 Zn1 O5 C9 44.7(8) . . . . ?
C1 Zn1 O5 C9 67.9(6) . . . . ?
N2 C12 O6 Zn1 -179.7(5) . . . . ?
O5 Zn1 O6 C12 118.0(6) . . . . ?
N3 Zn1 O6 C12 -135.6(6) . . . . ?
O2 Zn1 O6 C12 8.4(7) . . . . ?
O1 Zn1 O6 C12 -36.7(6) . . . . ?
C1 Zn1 O6 C12 -18.5(7) . . . . ?
N8 C31 O9 Zn2 -149.7(6) . . . . ?
O4 Zn2 O9 C31 -92.7(6) 3_665 . . . ?
N9 Zn2 O9 C31 147.0(6) . . . . ?
N6 Zn2 O9 C31 24.3(6) . . . . ?
O3 Zn2 O9 C31 -80.0(8) 3_665 . . . ?
C8 Zn2 O9 C31 -89.0(6) 3_665 . . . ?
